data_4113354
loop_
_publ_author_name
'Il Yoon'
'Mamiko Narita'
'Toshimi Shimizu'
'Masumi Asakawa'

_publ_section_title
;
 Threading-Followed-by-Shrinking Protocol for the Synthesis of a
 [2]Rotaxane Incorporating a Pd(II)-Salophen Moiety
;
_journal_name_full 'Journal of the American Chemical Society'
_journal_page_first 16740
_journal_page_last 16741
_journal_paper_doi 10.1021/ja0464490
_journal_volume 126
_journal_year 2004
_chemical_formula_sum 'C56 H64 Cl N3 O12 Pd'
_chemical_formula_weight 1112.95
_chemical_name_systematic
; 
 ? 
;
_space_group_IT_number 2
_symmetry_cell_setting triclinic
_symmetry_space_group_name_Hall '-P 1'
_symmetry_space_group_name_H-M 'P -1'
_atom_sites_solution_hydrogens geom
_atom_sites_solution_primary direct
_atom_sites_solution_secondary difmap
_audit_creation_method SHELXTL
_cell_angle_alpha 104.2930(10)
_cell_angle_beta 96.2350(10)
_cell_angle_gamma 102.1140(10)
_cell_formula_units_Z 2
_cell_length_a 12.5559(7)
_cell_length_b 14.3901(9)
_cell_length_c 15.6599(9)
_cell_measurement_reflns_used 20658
_cell_measurement_temperature 203(2)
_cell_measurement_theta_max 28.44
_cell_measurement_theta_min 1.51
_cell_volume 2642.1(3)
_computing_cell_refinement 'SAINT (Bruker, 1998)'
_computing_data_collection 'SMART (Bruker, 1998)'
_computing_data_reduction 'SHELXTL (Bruker, 2000)'
_computing_molecular_graphics SHELXTL
_computing_publication_material SHELXTL
_computing_structure_refinement SHELXTL
_computing_structure_solution SHELXTL
_diffrn_ambient_temperature 203(2)
_diffrn_measured_fraction_theta_full 0.987
_diffrn_measured_fraction_theta_max 0.987
_diffrn_measurement_device_type 'CCD area detector'
_diffrn_measurement_method 'phi and omega scans'
_diffrn_radiation_monochromator graphite
_diffrn_radiation_source 'fine-focus sealed tube'
_diffrn_radiation_type MoK\a
_diffrn_radiation_wavelength 0.71073
_diffrn_reflns_av_R_equivalents 0.0201
_diffrn_reflns_av_sigmaI/netI 0.0396
_diffrn_reflns_limit_h_max 16
_diffrn_reflns_limit_h_min -15
_diffrn_reflns_limit_k_max 16
_diffrn_reflns_limit_k_min -19
_diffrn_reflns_limit_l_max 20
_diffrn_reflns_limit_l_min -18
_diffrn_reflns_number 20658
_diffrn_reflns_theta_full 28.44
_diffrn_reflns_theta_max 28.44
_diffrn_reflns_theta_min 1.51
_exptl_absorpt_coefficient_mu 0.467
_exptl_absorpt_correction_T_max 0.9124
_exptl_absorpt_correction_T_min 0.8536
_exptl_absorpt_correction_type empirical
_exptl_absorpt_process_details '(SADABS; Sheldrick, 1998)'
_exptl_crystal_colour orange
_exptl_crystal_density_diffrn 1.399
_exptl_crystal_description plate
_exptl_crystal_F_000 1160
_exptl_crystal_size_max 0.35
_exptl_crystal_size_mid 0.30
_exptl_crystal_size_min 0.20
_refine_diff_density_max 0.639
_refine_diff_density_min -0.719
_refine_diff_density_rms 0.075
_refine_ls_extinction_method none
_refine_ls_goodness_of_fit_ref 1.029
_refine_ls_hydrogen_treatment constr
_refine_ls_matrix_type full
_refine_ls_number_parameters 664
_refine_ls_number_reflns 13141
_refine_ls_number_restraints 0
_refine_ls_restrained_S_all 1.029
_refine_ls_R_factor_all 0.0405
_refine_ls_R_factor_gt 0.0357
_refine_ls_shift/su_max 0.003
_refine_ls_shift/su_mean 0.000
_refine_ls_structure_factor_coef Fsqd
_refine_ls_weighting_details 'calc w=1/[\s^2^(Fo^2^)+(0.0527P)^2^+0.9553P] where P=(Fo^2^+2Fc^2^)/3'
_refine_ls_weighting_scheme calc
_refine_ls_wR_factor_gt 0.0958
_refine_ls_wR_factor_ref 0.0993
_reflns_number_gt 11670
_reflns_number_total 13141
_reflns_threshold_expression >2sigma(I)
_cod_data_source_file ja0464490si20040616_035401.cif
_cod_data_source_block sadf
_cod_database_code 4113354

loop_
_symmetry_equiv_pos_as_xyz
'x, y, z'
'-x, -y, -z'

loop_
_atom_site_label
_atom_site_type_symbol
_atom_site_fract_x
_atom_site_fract_y
_atom_site_fract_z
_atom_site_U_iso_or_equiv
_atom_site_adp_type
_atom_site_occupancy
_atom_site_symmetry_multiplicity
_atom_site_calc_flag
_atom_site_refinement_flags
Pd Pd 0.543749(11) 0.704156(9) 0.517394(8) 0.02684(5) Uani 1 1 d .
Cl Cl 0.18528(6) 0.75618(6) 0.23001(5) 0.06417(18) Uani 1 1 d .
O1 O 0.49820(11) 0.79780(10) 0.61655(8) 0.0318(3) Uani 1 1 d .
O2 O 0.45736(12) 0.90861(11) 0.75943(9) 0.0378(3) Uani 1 1 d .
O3 O 0.60888(15) 1.03773(12) 0.90961(12) 0.0521(4) Uani 1 1 d .
O4 O 0.81876(15) 1.02514(13) 0.98076(10) 0.0520(4) Uani 1 1 d .
O5 O 0.84547(16) 0.87495(13) 1.03332(11) 0.0563(4) Uani 1 1 d .
O6 O 0.77817(14) 0.67017(13) 0.92882(12) 0.0574(5) Uani 1 1 d .
O7 O 0.64339(13) 0.57252(11) 0.74151(9) 0.0386(3) Uani 1 1 d .
O8 O 0.58855(11) 0.63577(9) 0.60734(8) 0.0303(3) Uani 1 1 d .
O9 O 0.1707(3) 0.7226(2) 0.30499(19) 0.1133(11) Uani 1 1 d .
O10 O 0.26877(19) 0.84734(18) 0.25346(16) 0.0811(6) Uani 1 1 d .
O11 O 0.2267(4) 0.6833(3) 0.1710(2) 0.1482(15) Uani 1 1 d .
O12 O 0.0904(2) 0.7666(3) 0.1864(4) 0.199(3) Uani 1 1 d .
N1 N 0.59004(13) 0.61793(11) 0.41795(10) 0.0297(3) Uani 1 1 d .
N2 N 0.49408(13) 0.76337(11) 0.42476(10) 0.0294(3) Uani 1 1 d .
N3 N 0.62487(13) 0.78298(12) 0.77173(10) 0.0321(3) Uani 1 1 d .
H3A H 0.5755 0.8014 0.7375 0.039 Uiso 1 1 calc R
H3B H 0.6280 0.7215 0.7429 0.039 Uiso 1 1 calc R
C1 C 0.57090(16) 0.64254(14) 0.33606(12) 0.0326(4) Uani 1 1 d .
C2 C 0.60160(19) 0.59699(17) 0.25586(13) 0.0419(5) Uani 1 1 d .
H2 H 0.6373 0.5437 0.2529 0.050 Uiso 1 1 calc R
C3 C 0.5804(2) 0.62898(18) 0.18107(14) 0.0478(5) Uani 1 1 d .
H3 H 0.6024 0.5985 0.1263 0.057 Uiso 1 1 calc R
C4 C 0.5274(2) 0.70495(18) 0.18463(14) 0.0496(5) Uani 1 1 d .
H4 H 0.5121 0.7260 0.1320 0.060 Uiso 1 1 calc R
C5 C 0.4965(2) 0.75050(16) 0.26319(13) 0.0422(5) Uani 1 1 d .
H5 H 0.4600 0.8031 0.2652 0.051 Uiso 1 1 calc R
C6 C 0.51845(16) 0.71988(14) 0.33952(12) 0.0332(4) Uani 1 1 d .
C7 C 0.43813(16) 0.83057(14) 0.43694(12) 0.0338(4) Uani 1 1 d .
H7 H 0.4106 0.8478 0.3848 0.041 Uiso 1 1 calc R
C8 C 0.41359(15) 0.88116(14) 0.51995(13) 0.0322(4) Uani 1 1 d .
C9 C 0.35571(17) 0.95551(16) 0.51582(14) 0.0394(4) Uani 1 1 d .
H9 H 0.3324 0.9651 0.4589 0.047 Uiso 1 1 calc R
C10 C 0.33293(17) 1.01301(16) 0.59080(15) 0.0408(4) Uani 1 1 d .
H10 H 0.2938 1.0627 0.5866 0.049 Uiso 1 1 calc R
C11 C 0.36652(17) 0.99983(15) 0.67447(14) 0.0381(4) Uani 1 1 d .
H11 H 0.3508 1.0411 0.7275 0.046 Uiso 1 1 calc R
C12 C 0.42186(15) 0.92809(14) 0.68109(12) 0.0318(4) Uani 1 1 d .
C13 C 0.44691(14) 0.86521(13) 0.60381(12) 0.0287(3) Uani 1 1 d .
C14 C 0.42494(18) 0.95778(17) 0.84014(13) 0.0408(4) Uani 1 1 d .
H14A H 0.4206 0.9163 0.8797 0.049 Uiso 1 1 calc R
H14B H 0.3528 0.9682 0.8262 0.049 Uiso 1 1 calc R
C15 C 0.5045(2) 1.05528(17) 0.88638(15) 0.0481(5) Uani 1 1 d .
H15A H 0.5095 1.0976 0.8474 0.058 Uiso 1 1 calc R
H15B H 0.4795 1.0872 0.9391 0.058 Uiso 1 1 calc R
C16 C 0.6916(2) 1.12592(17) 0.95264(16) 0.0514(6) Uani 1 1 d .
H16A H 0.6846 1.1485 1.0143 0.062 Uiso 1 1 calc R
H16B H 0.6833 1.1768 0.9245 0.062 Uiso 1 1 calc R
C17 C 0.8026(2) 1.10504(18) 0.94602(16) 0.0529(6) Uani 1 1 d .
H17A H 0.8116 1.0898 0.8844 0.063 Uiso 1 1 calc R
H17B H 0.8586 1.1636 0.9780 0.063 Uiso 1 1 calc R
C18 C 0.84315(18) 1.04198(18) 1.07155(14) 0.0448(5) Uani 1 1 d .
C19 C 0.8556(2) 1.1324(2) 1.13430(17) 0.0543(6) Uani 1 1 d .
H19 H 0.8463 1.1890 1.1151 0.065 Uiso 1 1 calc R
C20 C 0.8818(2) 1.1408(2) 1.22516(17) 0.0606(7) Uani 1 1 d .
H20 H 0.8900 1.2032 1.2685 0.073 Uiso 1 1 calc R
C21 C 0.8956(2) 1.0610(2) 1.25255(17) 0.0649(7) Uani 1 1 d .
H21 H 0.9140 1.0675 1.3152 0.078 Uiso 1 1 calc R
C22 C 0.8832(2) 0.9702(2) 1.19070(17) 0.0597(7) Uani 1 1 d .
H22 H 0.8924 0.9140 1.2108 0.072 Uiso 1 1 calc R
C23 C 0.85763(19) 0.96035(18) 1.09966(15) 0.0471(5) Uani 1 1 d .
C24 C 0.8785(2) 0.7965(2) 1.05946(17) 0.0574(6) Uani 1 1 d .
H24A H 0.8260 0.7684 1.0920 0.069 Uiso 1 1 calc R
H24B H 0.9492 0.8211 1.0978 0.069 Uiso 1 1 calc R
C25 C 0.8854(2) 0.7197(2) 0.97845(18) 0.0601(7) Uani 1 1 d .
H25A H 0.9294 0.7501 0.9416 0.072 Uiso 1 1 calc R
H25B H 0.9208 0.6726 0.9959 0.072 Uiso 1 1 calc R
C26 C 0.7774(2) 0.57842(18) 0.86949(15) 0.0482(5) Uani 1 1 d .
H26A H 0.7977 0.5349 0.9025 0.058 Uiso 1 1 calc R
H26B H 0.8297 0.5879 0.8301 0.058 Uiso 1 1 calc R
C27 C 0.66272(19) 0.53408(16) 0.81629(14) 0.0417(5) Uani 1 1 d .
H27A H 0.6517 0.4636 0.7951 0.050 Uiso 1 1 calc R
H27B H 0.6098 0.5471 0.8547 0.050 Uiso 1 1 calc R
C28 C 0.67082(16) 0.52588(14) 0.66201(12) 0.0328(4) Uani 1 1 d .
C29 C 0.72552(18) 0.45160(16) 0.65097(14) 0.0400(4) Uani 1 1 d .
H29 H 0.7488 0.4298 0.7015 0.048 Uiso 1 1 calc R
C30 C 0.74769(19) 0.40734(16) 0.56651(15) 0.0434(5) Uani 1 1 d .
H30 H 0.7853 0.3550 0.5591 0.052 Uiso 1 1 calc R
C31 C 0.71553(18) 0.43912(15) 0.49526(14) 0.0395(4) Uani 1 1 d .
H31 H 0.7301 0.4080 0.4375 0.047 Uiso 1 1 calc R
C32 C 0.66068(15) 0.51759(14) 0.50419(13) 0.0318(4) Uani 1 1 d .
C33 C 0.63781(14) 0.56296(13) 0.58932(12) 0.0293(3) Uani 1 1 d .
C34 C 0.63397(16) 0.54536(14) 0.42486(12) 0.0327(4) Uani 1 1 d .
H34 H 0.6501 0.5064 0.3708 0.039 Uiso 1 1 calc R
C35 C 0.0598(2) 0.5376(3) 0.7776(2) 0.0721(8) Uani 1 1 d .
H35A H -0.0110 0.5011 0.7835 0.087 Uiso 1 1 calc R
H35B H 0.0793 0.5062 0.7220 0.087 Uiso 1 1 calc R
H35C H 0.0564 0.6039 0.7786 0.087 Uiso 1 1 calc R
C36 C 0.1517(3) 0.4343(2) 0.8522(3) 0.0704(8) Uani 1 1 d .
H36A H 0.2052 0.4355 0.9014 0.084 Uiso 1 1 calc R
H36B H 0.1726 0.4038 0.7970 0.084 Uiso 1 1 calc R
H36C H 0.0804 0.3973 0.8567 0.084 Uiso 1 1 calc R
C37 C 0.1090(3) 0.5865(2) 0.9423(2) 0.0688(8) Uani 1 1 d .
H37A H 0.1032 0.6524 0.9440 0.083 Uiso 1 1 calc R
H37B H 0.1620 0.5888 0.9923 0.083 Uiso 1 1 calc R
H37C H 0.0383 0.5472 0.9452 0.083 Uiso 1 1 calc R
C38 C 0.1465(2) 0.54036(18) 0.85484(17) 0.0492(5) Uani 1 1 d .
C39 C 0.26154(18) 0.60105(15) 0.85222(14) 0.0393(4) Uani 1 1 d .
C40 C 0.3491(2) 0.62055(18) 0.92229(15) 0.0474(5) Uani 1 1 d .
H40 H 0.3367 0.5948 0.9723 0.057 Uiso 1 1 calc R
C41 C 0.45291(19) 0.67581(17) 0.92166(13) 0.0429(5) Uani 1 1 d .
H41 H 0.5111 0.6872 0.9710 0.051 Uiso 1 1 calc R
C42 C 0.47511(16) 0.71547(14) 0.85090(12) 0.0333(4) Uani 1 1 d .
C43 C 0.39007(17) 0.69410(15) 0.77946(13) 0.0382(4) Uani 1 1 d .
H43 H 0.4034 0.7180 0.7286 0.046 Uiso 1 1 calc R
C44 C 0.28562(18) 0.63842(16) 0.78062(14) 0.0399(4) Uani 1 1 d .
H44 H 0.2281 0.6253 0.7304 0.048 Uiso 1 1 calc R
C45 C 0.58783(16) 0.78253(16) 0.85890(12) 0.0359(4) Uani 1 1 d .
H45A H 0.5869 0.8488 0.8898 0.043 Uiso 1 1 calc R
H45B H 0.6409 0.7624 0.8947 0.043 Uiso 1 1 calc R
C46 C 0.73672(18) 0.85274(19) 0.78517(15) 0.0479(5) Uani 1 1 d .
H46A H 0.7292 0.9196 0.8012 0.057 Uiso 1 1 calc R
H46B H 0.7840 0.8445 0.8338 0.057 Uiso 1 1 calc R
C47 C 0.78954(16) 0.83564(16) 0.70305(14) 0.0397(4) Uani 1 1 d .
C48 C 0.7927(2) 0.8980(2) 0.64817(16) 0.0493(5) Uani 1 1 d .
H48 H 0.7611 0.9540 0.6629 0.059 Uiso 1 1 calc R
C49 C 0.8412(2) 0.8804(2) 0.57202(17) 0.0540(6) Uani 1 1 d .
H49 H 0.8430 0.9252 0.5354 0.065 Uiso 1 1 calc R
C50 C 0.88697(18) 0.80017(19) 0.54741(15) 0.0483(5) Uani 1 1 d .
C51 C 0.88322(19) 0.73857(19) 0.60297(17) 0.0515(6) Uani 1 1 d .
H51 H 0.9139 0.6821 0.5879 0.062 Uiso 1 1 calc R
C52 C 0.83658(18) 0.75608(17) 0.67954(16) 0.0458(5) Uani 1 1 d .
H52 H 0.8368 0.7124 0.7170 0.055 Uiso 1 1 calc R
C53 C 0.9449(2) 0.7839(2) 0.46502(17) 0.0618(8) Uani 1 1 d .
C54 C 0.8877(5) 0.8097(6) 0.3896(3) 0.166(3) Uani 1 1 d .
H54A H 0.8965 0.8800 0.4043 0.199 Uiso 1 1 calc R
H54B H 0.8105 0.7773 0.3785 0.199 Uiso 1 1 calc R
H54C H 0.9191 0.7886 0.3370 0.199 Uiso 1 1 calc R
C55 C 0.9402(5) 0.6743(4) 0.4257(3) 0.154(3) Uani 1 1 d .
H55A H 0.8654 0.6361 0.4171 0.185 Uiso 1 1 calc R
H55B H 0.9865 0.6531 0.4661 0.185 Uiso 1 1 calc R
H55C H 0.9656 0.6651 0.3693 0.185 Uiso 1 1 calc R
C56 C 1.0626(3) 0.8363(4) 0.4919(3) 0.146(3) Uani 1 1 d .
H56A H 1.1006 0.8203 0.4424 0.175 Uiso 1 1 calc R
H56B H 1.0946 0.8163 0.5409 0.175 Uiso 1 1 calc R
H56C H 1.0694 0.9063 0.5101 0.175 Uiso 1 1 calc R

loop_
_atom_site_aniso_label
_atom_site_aniso_U_11
_atom_site_aniso_U_22
_atom_site_aniso_U_33
_atom_site_aniso_U_23
_atom_site_aniso_U_13
_atom_site_aniso_U_12
Pd 0.03081(8) 0.02685(7) 0.02262(7) 0.00597(5) 0.00319(5) 0.00828(5)
Cl 0.0580(4) 0.0880(5) 0.0565(4) 0.0428(4) 0.0049(3) 0.0151(3)
O1 0.0409(7) 0.0331(6) 0.0240(6) 0.0070(5) 0.0054(5) 0.0155(5)
O2 0.0480(8) 0.0408(7) 0.0268(6) 0.0065(6) 0.0077(6) 0.0183(6)
O3 0.0592(10) 0.0349(8) 0.0546(10) 0.0078(7) -0.0036(8) 0.0073(7)
O4 0.0688(11) 0.0455(9) 0.0342(8) 0.0055(7) -0.0015(7) 0.0096(8)
O5 0.0720(11) 0.0515(10) 0.0386(8) 0.0031(7) -0.0105(8) 0.0215(9)
O6 0.0519(9) 0.0550(10) 0.0550(10) -0.0049(8) -0.0102(8) 0.0244(8)
O7 0.0526(8) 0.0381(7) 0.0280(6) 0.0102(6) 0.0044(6) 0.0175(6)
O8 0.0367(7) 0.0297(6) 0.0254(6) 0.0070(5) 0.0032(5) 0.0121(5)
O9 0.174(3) 0.133(2) 0.0965(19) 0.0842(19) 0.072(2) 0.088(2)
O10 0.0776(14) 0.0810(15) 0.0775(15) 0.0236(12) -0.0108(11) 0.0141(12)
O11 0.198(4) 0.126(3) 0.082(2) -0.0194(19) 0.049(2) 0.001(3)
O12 0.0678(17) 0.213(4) 0.347(6) 0.224(4) -0.065(3) -0.024(2)
N1 0.0337(7) 0.0296(7) 0.0241(7) 0.0052(6) 0.0038(6) 0.0073(6)
N2 0.0354(8) 0.0295(7) 0.0235(7) 0.0075(6) 0.0041(6) 0.0089(6)
N3 0.0341(8) 0.0351(8) 0.0262(7) 0.0061(6) 0.0060(6) 0.0088(6)
C1 0.0365(9) 0.0340(9) 0.0259(8) 0.0074(7) 0.0039(7) 0.0075(7)
C2 0.0521(12) 0.0450(11) 0.0308(9) 0.0079(8) 0.0101(9) 0.0185(10)
C3 0.0663(15) 0.0513(13) 0.0296(10) 0.0093(9) 0.0159(10) 0.0210(11)
C4 0.0771(16) 0.0491(13) 0.0290(10) 0.0148(9) 0.0123(10) 0.0230(12)
C5 0.0621(13) 0.0384(10) 0.0300(9) 0.0117(8) 0.0092(9) 0.0175(10)
C6 0.0392(10) 0.0332(9) 0.0249(8) 0.0057(7) 0.0053(7) 0.0067(7)
C7 0.0381(10) 0.0361(10) 0.0287(9) 0.0115(7) 0.0028(7) 0.0112(8)
C8 0.0327(9) 0.0334(9) 0.0314(9) 0.0094(7) 0.0039(7) 0.0105(7)
C9 0.0404(10) 0.0428(11) 0.0387(10) 0.0141(9) 0.0030(8) 0.0169(9)
C10 0.0407(10) 0.0406(11) 0.0448(11) 0.0109(9) 0.0047(9) 0.0202(9)
C11 0.0398(10) 0.0370(10) 0.0372(10) 0.0043(8) 0.0076(8) 0.0149(8)
C12 0.0318(9) 0.0321(9) 0.0297(9) 0.0062(7) 0.0046(7) 0.0070(7)
C13 0.0277(8) 0.0283(8) 0.0296(8) 0.0072(7) 0.0050(6) 0.0065(6)
C14 0.0483(11) 0.0466(11) 0.0305(9) 0.0078(8) 0.0141(8) 0.0176(9)
C15 0.0652(14) 0.0415(11) 0.0358(11) 0.0031(9) 0.0048(10) 0.0206(11)
C16 0.0693(15) 0.0341(11) 0.0428(12) 0.0071(9) 0.0033(11) 0.0026(10)
C17 0.0681(15) 0.0431(12) 0.0388(11) 0.0102(9) 0.0056(11) -0.0019(11)
C18 0.0403(11) 0.0491(12) 0.0354(10) 0.0045(9) -0.0003(8) 0.0022(9)
C19 0.0536(13) 0.0496(13) 0.0454(13) 0.0001(10) -0.0018(10) 0.0027(11)
C20 0.0581(15) 0.0621(16) 0.0419(13) -0.0082(11) -0.0054(11) 0.0061(12)
C21 0.0658(16) 0.082(2) 0.0326(12) 0.0014(12) -0.0058(11) 0.0114(15)
C22 0.0652(16) 0.0659(17) 0.0397(12) 0.0087(11) -0.0075(11) 0.0140(13)
C23 0.0432(11) 0.0521(13) 0.0366(11) 0.0031(9) -0.0045(9) 0.0076(10)
C24 0.0569(14) 0.0618(15) 0.0481(13) 0.0079(11) -0.0132(11) 0.0231(12)
C25 0.0509(13) 0.0640(16) 0.0587(15) 0.0016(12) -0.0094(11) 0.0272(12)
C26 0.0560(13) 0.0507(13) 0.0401(11) 0.0101(10) 0.0000(10) 0.0247(11)
C27 0.0547(12) 0.0414(11) 0.0324(10) 0.0150(8) 0.0058(9) 0.0143(9)
C28 0.0362(9) 0.0308(9) 0.0296(9) 0.0070(7) 0.0018(7) 0.0084(7)
C29 0.0469(11) 0.0379(10) 0.0380(10) 0.0127(8) 0.0015(8) 0.0168(9)
C30 0.0512(12) 0.0389(11) 0.0444(11) 0.0104(9) 0.0078(9) 0.0217(9)
C31 0.0466(11) 0.0362(10) 0.0382(10) 0.0075(8) 0.0095(8) 0.0177(9)
C32 0.0340(9) 0.0283(8) 0.0315(9) 0.0060(7) 0.0040(7) 0.0078(7)
C33 0.0286(8) 0.0261(8) 0.0305(9) 0.0060(7) 0.0014(7) 0.0052(6)
C34 0.0363(9) 0.0313(9) 0.0291(9) 0.0038(7) 0.0063(7) 0.0104(7)
C35 0.0434(13) 0.084(2) 0.081(2) 0.0223(17) 0.0110(13) 0.0002(14)
C36 0.0623(17) 0.0437(14) 0.104(2) 0.0165(15) 0.0307(16) 0.0057(12)
C37 0.0643(17) 0.0690(18) 0.0754(19) 0.0136(15) 0.0416(15) 0.0136(14)
C38 0.0477(12) 0.0428(12) 0.0568(14) 0.0100(10) 0.0237(11) 0.0078(10)
C39 0.0449(11) 0.0327(9) 0.0397(10) 0.0053(8) 0.0180(9) 0.0084(8)
C40 0.0579(13) 0.0520(13) 0.0347(10) 0.0171(9) 0.0175(9) 0.0078(10)
C41 0.0492(12) 0.0522(12) 0.0277(9) 0.0127(9) 0.0075(8) 0.0110(10)
C42 0.0390(10) 0.0332(9) 0.0290(9) 0.0075(7) 0.0104(7) 0.0106(8)
C43 0.0437(11) 0.0387(10) 0.0321(9) 0.0127(8) 0.0071(8) 0.0063(8)
C44 0.0407(10) 0.0388(10) 0.0373(10) 0.0081(8) 0.0046(8) 0.0072(8)
C45 0.0384(10) 0.0415(10) 0.0263(8) 0.0078(7) 0.0056(7) 0.0086(8)
C46 0.0401(11) 0.0546(13) 0.0344(10) -0.0001(9) 0.0078(8) -0.0059(10)
C47 0.0315(9) 0.0447(11) 0.0348(10) 0.0032(8) 0.0060(8) 0.0015(8)
C48 0.0481(12) 0.0562(14) 0.0467(12) 0.0131(10) 0.0147(10) 0.0178(11)
C49 0.0515(13) 0.0708(17) 0.0451(13) 0.0209(12) 0.0160(10) 0.0172(12)
C50 0.0335(10) 0.0614(14) 0.0399(11) 0.0017(10) 0.0110(8) 0.0022(10)
C51 0.0381(11) 0.0464(12) 0.0596(14) -0.0016(11) 0.0113(10) 0.0061(9)
C52 0.0401(11) 0.0447(12) 0.0489(12) 0.0117(10) 0.0103(9) 0.0026(9)
C53 0.0445(13) 0.083(2) 0.0429(13) -0.0033(12) 0.0165(10) 0.0039(13)
C54 0.162(5) 0.320(9) 0.054(2) 0.046(4) 0.050(3) 0.134(6)
C55 0.186(5) 0.108(4) 0.135(4) -0.029(3) 0.116(4) -0.004(3)
C56 0.064(2) 0.225(6) 0.070(2) -0.046(3) 0.0418(18) -0.046(3)

loop_
_atom_type_symbol
_atom_type_description
_atom_type_scat_dispersion_real
_atom_type_scat_dispersion_imag
_atom_type_scat_source
C C 0.0033 0.0016 'International Tables Vol C Tables 4.2.6.8 and 6.1.1.4'
H H 0.0000 0.0000 'International Tables Vol C Tables 4.2.6.8 and 6.1.1.4'
N N 0.0061 0.0033 'International Tables Vol C Tables 4.2.6.8 and 6.1.1.4'
O O 0.0106 0.0060 'International Tables Vol C Tables 4.2.6.8 and 6.1.1.4'
Cl Cl 0.1484 0.1585 'International Tables Vol C Tables 4.2.6.8 and 6.1.1.4'
Pd Pd -0.9988 1.0072 'International Tables Vol C Tables 4.2.6.8 and 6.1.1.4'

loop_
_geom_angle_atom_site_label_1
_geom_angle_atom_site_label_2
_geom_angle_atom_site_label_3
_geom_angle
N1 Pd N2 83.41(6)
N1 Pd O8 94.67(6)
N2 Pd O8 176.50(5)
N1 Pd O1 177.25(6)
N2 Pd O1 94.33(6)
O8 Pd O1 87.67(5)
O12 Cl O9 113.6(2)
O12 Cl O10 110.22(18)
O9 Cl O10 110.56(19)
O12 Cl O11 109.2(3)
O9 Cl O11 105.9(2)
O10 Cl O11 106.96(19)
C13 O1 Pd 123.46(11)
C12 O2 C14 118.75(15)
C15 O3 C16 113.01(18)
C18 O4 C17 118.77(19)
C23 O5 C24 116.31(18)
C26 O6 C25 111.86(18)
C28 O7 C27 117.67(15)
C33 O8 Pd 123.49(11)
C34 N1 C1 122.57(16)
C34 N1 Pd 124.29(13)
C1 N1 Pd 113.14(12)
C7 N2 C6 122.35(16)
C7 N2 Pd 124.52(13)
C6 N2 Pd 112.97(12)
C45 N3 C46 111.12(15)
C2 C1 C6 119.66(18)
C2 C1 N1 125.20(18)
C6 C1 N1 115.13(16)
C3 C2 C1 119.7(2)
C2 C3 C4 120.4(2)
C5 C4 C3 120.6(2)
C4 C5 C6 119.8(2)
C5 C6 C1 119.87(18)
C5 C6 N2 124.83(18)
C1 C6 N2 115.27(16)
N2 C7 C8 126.44(17)
C13 C8 C9 119.84(17)
C13 C8 C7 124.76(17)
C9 C8 C7 115.33(17)
C10 C9 C8 121.25(19)
C9 C10 C11 120.00(19)
C12 C11 C10 120.45(18)
O2 C12 C11 125.04(17)
O2 C12 C13 113.43(16)
C11 C12 C13 121.53(17)
O1 C13 C8 125.89(16)
O1 C13 C12 117.18(16)
C8 C13 C12 116.93(16)
O2 C14 C15 111.99(18)
O3 C15 C14 108.23(18)
O3 C16 C17 108.8(2)
O4 C17 C16 113.5(2)
O4 C18 C19 125.1(2)
O4 C18 C23 115.0(2)
C19 C18 C23 119.8(2)
C18 C19 C20 120.0(3)
C21 C20 C19 120.2(3)
C20 C21 C22 120.5(2)
C21 C22 C23 120.2(3)
O5 C23 C18 115.8(2)
O5 C23 C22 124.9(2)
C18 C23 C22 119.3(2)
O5 C24 C25 109.2(2)
O6 C25 C24 110.6(2)
O6 C26 C27 108.24(18)
O7 C27 C26 112.68(19)
C29 C28 O7 125.01(17)
C29 C28 C33 121.60(18)
O7 C28 C33 113.39(16)
C28 C29 C30 120.63(19)
C31 C30 C29 119.53(19)
C30 C31 C32 121.64(19)
C33 C32 C34 124.68(17)
C33 C32 C31 119.33(17)
C34 C32 C31 115.99(17)
O8 C33 C32 125.90(16)
O8 C33 C28 116.87(16)
C32 C33 C28 117.22(16)
N1 C34 C32 126.81(17)
C35 C38 C36 109.1(2)
C35 C38 C39 112.7(2)
C36 C38 C39 109.6(2)
C35 C38 C37 107.6(2)
C36 C38 C37 108.6(2)
C39 C38 C37 109.3(2)
C44 C39 C40 116.21(19)
C44 C39 C38 122.8(2)
C40 C39 C38 120.9(2)
C41 C40 C39 121.9(2)
C40 C41 C42 121.4(2)
C43 C42 C41 117.48(19)
C43 C42 C45 124.28(17)
C41 C42 C45 118.17(18)
C42 C43 C44 120.75(19)
C43 C44 C39 122.2(2)
N3 C45 C42 114.31(15)
C47 C46 N3 112.36(16)
C52 C47 C48 117.7(2)
C52 C47 C46 120.7(2)
C48 C47 C46 121.6(2)
C47 C48 C49 120.7(2)
C50 C49 C48 121.8(3)
C51 C50 C49 116.8(2)
C51 C50 C53 121.8(2)
C49 C50 C53 121.3(3)
C52 C51 C50 121.9(2)
C51 C52 C47 121.0(2)
C56 C53 C54 113.7(4)
C56 C53 C55 106.9(4)
C54 C53 C55 103.0(4)
C56 C53 C50 109.3(2)
C54 C53 C50 112.3(3)
C55 C53 C50 111.4(3)

loop_
_geom_bond_atom_site_label_1
_geom_bond_atom_site_label_2
_geom_bond_distance
Pd N1 1.9615(15)
Pd N2 1.9637(15)
Pd O8 2.0034(12)
Pd O1 2.0093(13)
Cl O12 1.363(3)
Cl O9 1.391(2)
Cl O10 1.434(2)
Cl O11 1.442(4)
O1 C13 1.313(2)
O2 C12 1.373(2)
O2 C14 1.433(2)
O3 C15 1.413(3)
O3 C16 1.420(3)
O4 C18 1.370(3)
O4 C17 1.429(3)
O5 C23 1.367(3)
O5 C24 1.414(3)
O6 C26 1.412(3)
O6 C25 1.422(3)
O7 C28 1.377(2)
O7 C27 1.432(2)
O8 C33 1.313(2)
N1 C34 1.300(2)
N1 C1 1.422(2)
N2 C7 1.299(2)
N2 C6 1.423(2)
N3 C45 1.490(2)
N3 C46 1.505(3)
C1 C2 1.400(3)
C1 C6 1.400(3)
C2 C3 1.380(3)
C3 C4 1.387(3)
C4 C5 1.381(3)
C5 C6 1.392(3)
C7 C8 1.424(3)
C8 C13 1.422(3)
C8 C9 1.424(3)
C9 C10 1.356(3)
C10 C11 1.402(3)
C11 C12 1.378(3)
C12 C13 1.430(2)
C14 C15 1.498(3)
C16 C17 1.495(4)
C18 C19 1.390(3)
C18 C23 1.391(4)
C19 C20 1.394(4)
C20 C21 1.357(4)
C21 C22 1.389(4)
C22 C23 1.392(3)
C24 C25 1.487(4)
C26 C27 1.506(3)
C28 C29 1.374(3)
C28 C33 1.429(3)
C29 C30 1.404(3)
C30 C31 1.360(3)
C31 C32 1.428(3)
C32 C33 1.421(3)
C32 C34 1.423(3)
C35 C38 1.524(4)
C36 C38 1.531(4)
C37 C38 1.537(3)
C38 C39 1.533(3)
C39 C44 1.393(3)
C39 C40 1.396(3)
C40 C41 1.379(3)
C41 C42 1.394(3)
C42 C43 1.385(3)
C42 C45 1.510(3)
C43 C44 1.391(3)
C46 C47 1.500(3)
C47 C52 1.385(3)
C47 C48 1.385(3)
C48 C49 1.389(3)
C49 C50 1.386(4)
C50 C51 1.385(4)
C50 C53 1.541(3)
C51 C52 1.382(3)
C53 C56 1.474(4)
C53 C54 1.481(6)
C53 C55 1.531(6)
